data_7127912
loop_
_publ_author_name
'Zhang, Xia-Yan'
'Dou, Pei-Hao'
'Lu, Wen-Ya'
'You, Yong'
'Zhao, Jian-Qiang'
'Wang, Zhen-Hua'
'Yuan, Wei-Cheng'

_publ_section_title
;
 Benzylidene succinimides as 3C synthons for the asymmetric tandem Mannich
 reaction/transamidation of cyclic trifluoromethyl ketimines to obtain
 F<sub>3</sub>C-containing polycyclic dihydroquinazolinones.
;
_journal_issue 23
_journal_name_full 'Chemical communications (Cambridge, England)'
_journal_page_first 2927
_journal_page_last 2930
_journal_paper_doi 10.1039/d0cc08131k
_journal_volume 57
_journal_year 2021
_chemical_absolute_configuration ad
_chemical_formula_moiety 'C33 H29 Cl F3 N3 O6'
_chemical_formula_sum 'C33 H29 Cl F3 N3 O6'
_chemical_formula_weight 656.04
_space_group_crystal_system monoclinic
_space_group_IT_number 4
_space_group_name_Hall 'P 2yb'
_space_group_name_H-M_alt 'P 1 21 1'
_atom_sites_solution_hydrogens mixed
_atom_sites_solution_primary direct
_audit_creation_date 2020-05-25
_audit_creation_method
;
Olex2 1.2
(compiled 2018.05.29 svn.r3508 for OlexSys, GUI svn.r5506)
;
_audit_update_record
;
2020-11-24 deposited with the CCDC.	2021-02-04 downloaded from the CCDC.
;
_cell_angle_alpha 90
_cell_angle_beta 89.913(3)
_cell_angle_gamma 90
_cell_formula_units_Z 2
_cell_length_a 9.5411(3)
_cell_length_b 13.6581(5)
_cell_length_c 12.6050(4)
_cell_measurement_reflns_used 6569
_cell_measurement_temperature 293(2)
_cell_measurement_theta_max 64.9180
_cell_measurement_theta_min 4.6370
_cell_volume 1642.60(9)
_computing_cell_refinement 'CrysAlisPro 1.171.40.53 (Rigaku OD, 2019)'
_computing_data_collection 'CrysAlisPro 1.171.40.53 (Rigaku OD, 2019)'
_computing_data_reduction 'CrysAlisPro 1.171.40.53 (Rigaku OD, 2019)'
_computing_molecular_graphics 'Olex2 (Dolomanov et al., 2009)'
_computing_publication_material 'Olex2 (Dolomanov et al., 2009)'
_computing_structure_refinement 'ShelXL (Sheldrick, 2015)'
_computing_structure_solution 'ShelXS (Sheldrick, 2008)'
_diffrn_ambient_temperature 293(2)
_diffrn_detector 'CCD plate'
_diffrn_detector_area_resol_mean 16.2312
_diffrn_detector_type Eos
_diffrn_measured_fraction_theta_full 1.000
_diffrn_measured_fraction_theta_max 1.000
_diffrn_measurement_details
;
List of Runs (angles in degrees, time in seconds):

  # Type    Start    End  Width  t~exp~   \w     \q     \k     \f   Frames
#--------------------------------------------------------------------------
  1  \w    -56.00   8.00   0.50    4.50    --  -33.50  37.00-120.00  128
  2  \w    -68.00 -12.00   0.50    4.50    --  -33.50 -37.00   0.00  112
  3  \w     50.00 104.00   0.50    4.50    --   36.47  77.00  30.00  108
  4  \w     11.00  43.00   0.50    4.50    --   36.47  77.00  30.00   64
  5  \w     73.00 106.00   0.50    4.50    --   36.47 178.00 150.00   66
  6  \w     27.00 103.00   0.50    4.50    --   36.47  57.00 150.00  152
  7  \w     14.00  46.00   0.50    4.50    --   36.47  77.00 -30.00   64
  8  \w     75.00 103.00   0.50    4.50    --   36.47  77.00 -30.00   56
  9  \w     77.00 110.00   0.50   18.50    --  108.00 -94.00 -90.00   66
 10  \w     51.00 119.00   0.50   18.50    --  108.00 -45.00  90.00  136
 11  \w    134.00 160.00   0.50   18.50    --  108.00  45.00  90.00   52
 12  \w    100.00 128.00   0.50   18.50    --  108.00 -30.00  90.00   56
 13  \w     41.00 134.00   0.50   18.50    --  108.00 -30.00-180.00  186
 14  \w     43.00  89.00   0.50   18.50    --  108.00-111.00  30.00   92
 15  \w    140.00 178.00   0.50   18.50    --  108.00 111.00-150.00   76
 16  \w     37.00  76.00   0.50   18.50    --  108.00 -30.00  90.00   78
 17  \w     41.00 124.00   0.50   18.50    --  108.00 -61.00 -60.00  166
 18  \w     94.00 120.00   0.50   18.50    --  108.00  45.00  90.00   52
 19  \w    -49.00 -23.00   0.50   10.00    --  -33.50  57.00-150.00   52
 20  \w    -56.00 -23.00   0.50   10.00    --  -33.50  77.00  60.00   66
 21  \w      2.00  34.00   0.50   10.00    --  -33.50  57.00-150.00   64
 22  \w   -103.00 -49.00   0.50   10.00    --  -33.50 -37.00  60.00  108
 23  \w    -36.00 -11.00   0.50   10.00    --  -33.50 -37.00   0.00   50
 24  \w      6.00  32.00   0.50   10.00    --  -33.50  77.00  60.00   52
 25  \w     22.00  48.00   0.50   10.00    --   36.47  57.00  30.00   52
 26  \w      9.00  40.00   0.50   10.00    --   36.47  77.00 -90.00   62
 27  \w     25.00  65.00   0.50   10.00    --   36.47  37.00 120.00   80
 28  \w     -4.00  43.00   0.50   10.00    --   36.47 -99.00 -60.00   94
 29  \w     70.00  96.00   0.50   10.00    --   36.47  57.00 120.00   52
 30  \w     59.00  85.00   0.50   10.00    --   36.47  57.00  30.00   52
 31  \w     30.00  56.00   0.50   10.00    --   36.47  37.00 150.00   52
 32  \w     56.00  85.00   0.50   10.00    --   36.47  77.00 -30.00   58
 33  \w     26.00  55.00   0.50   10.00    --   36.47  57.00 120.00   58
 34  \w     57.00 108.00   0.50   10.00    --   36.47 178.00-150.00  102
 35  \w     66.00 102.00   0.50   10.00    --   36.47  19.00  60.00   72
 36  \w     52.00  77.00   0.50   10.00    --   36.47 -99.00 -60.00   50
 37  \w     64.00  90.00   0.50   10.00    --   36.47  57.00   0.00   52
 38  \w     28.00  54.00   0.50   10.00    --   36.47  57.00  60.00   52
 39  \w     79.00 105.00   0.50   17.50    --  108.00  77.00  30.00   52
 40  \w     79.00 105.00   0.50   17.50    --  108.00  77.00 -90.00   52
 41  \w     79.00 105.00   0.50   17.50    --  108.00  77.00   0.00   52
 42  \w    105.00 131.00   0.50   17.50    --  108.00  77.00 -60.00   52
 43  \w     77.00 102.00   0.50   17.50    --  108.00  15.00 -30.00   50
 44  \w     79.00 104.00   0.50   17.50    --  108.00  77.00 -60.00   50
 45  \w    136.00 162.00   0.50   17.50    --  108.00  30.00  60.00   52
 46  \w     82.00 132.00   0.50   17.50    --  108.00  30.00 -30.00  100
 47  \w     84.00 121.00   0.50   17.50    --  108.00  30.00   0.00   74
 48  \w     79.00 105.00   0.50   17.50    --  108.00  77.00  60.00   52
 49  \w     89.00 115.00   0.50   17.50    --  108.00  61.00  30.00   52
 50  \w     82.00 125.00   0.50   17.50    --  108.00  30.00  30.00   86
 51  \w    128.00 158.00   0.50   17.50    --  108.00  77.00 -30.00   60
 52  \w     62.00  88.00   0.50   17.50    --  108.00 -94.00-180.00   52
 53  \w     88.00 114.00   0.50   17.50    --  108.00  61.00 -60.00   52
 54  \w     79.00 104.00   0.50   17.50    --  108.00  77.00 -30.00   50
 55  \w     51.00  77.00   0.50   17.50    --  108.00 -94.00 -60.00   52
 56  \w     63.00 101.00   0.50   17.50    --  108.00  15.00  90.00   76
 57  \w     84.00 124.00   0.50   17.50    --  108.00  30.00 -60.00   80
 58  \w     88.00 113.00   0.50   17.50    --  108.00  61.00 -30.00   50
 59  \w     86.00 114.00   0.50   17.50    --  108.00  30.00  90.00   56
 60  \w     88.00 145.00   0.50   17.50    --  108.00  45.00   0.00  114
 61  \w     88.00 114.00   0.50   17.50    --  108.00  61.00 -90.00   52
 62  \w     90.00 118.00   0.50   17.50    --  108.00  45.00 -60.00   56
 63  \w     88.00 117.00   0.50   17.50    --  108.00  61.00  60.00   58
 64  \w     88.00 114.00   0.50   17.50    --  108.00  61.00   0.00   52
 65  \w    146.00 177.00   0.50   17.50    --  108.00  77.00   0.00   62
 66  \w     86.00 111.00   0.50   17.50    --  108.00  30.00  60.00   50
 67  \w     70.00  96.00   0.50   17.50    --  108.00  15.00   0.00   52
 68  \w    -36.00 -11.00   0.50   10.00    --  -33.50 -37.00   0.00   50
 69  \w     13.00  39.00   0.50   10.00    --   36.47  77.00 -90.00   52
 70  \w     34.00  60.00   0.50   10.00    --   36.47  37.00 120.00   52
 71  \w     22.00  48.00   0.50   10.00    --   36.47  57.00  30.00   52
 72  \w     66.00 102.00   0.50   10.00    --   36.47  19.00  60.00   72
 73  \w     75.00 101.00   0.50   10.00    --   36.47  37.00   0.00   52
 74  \w     53.00  79.00   0.50   10.00    --   36.47  57.00 -90.00   52
 75  \w     33.00  67.00   0.50   10.00    --   36.47  77.00  60.00   68
 76  \w     93.00 119.00   0.50   17.50    --  108.00  61.00   0.00   52
 77  \w     83.00 109.00   0.50   17.50    --  108.00  15.00  90.00   52
 78  \w     93.00 119.00   0.50   17.50    --  108.00  61.00 -60.00   52
 79  \w    -36.00 -11.00   0.50   10.00    --  -33.50 -37.00   0.00   50
 80  \w     13.00  39.00   0.50   10.00    --   36.47  77.00 -90.00   52
 81  \w     22.00  48.00   0.50   10.00    --   36.47  57.00  30.00   52
 82  \w     75.00 101.00   0.50   10.00    --   36.47  37.00   0.00   52
 83  \w     34.00  60.00   0.50   10.00    --   36.47  37.00 120.00   52
 84  \w     66.00 102.00   0.50   10.00    --   36.47  19.00  60.00   72
 85  \w     93.00 119.00   0.50   17.50    --  108.00  61.00 -60.00   52
 86  \w     83.00 109.00   0.50   17.50    --  108.00  15.00  90.00   52
 87  \w     93.00 119.00   0.50   17.50    --  108.00  61.00   0.00   52
 88  \w    -36.00 -11.00   0.50   10.00    --  -33.50 -37.00   0.00   50
 89  \w     13.00  39.00   0.50   10.00    --   36.47  77.00 -90.00   52
 90  \w     22.00  48.00   0.50   10.00    --   36.47  57.00  30.00   52
 91  \w     75.00 101.00   0.50   10.00    --   36.47  37.00   0.00   52
 92  \w     34.00  60.00   0.50   10.00    --   36.47  37.00 120.00   52
 93  \w     66.00 102.00   0.50   10.00    --   36.47  19.00  60.00   72
 94  \w     93.00 119.00   0.50   17.50    --  108.00  61.00 -60.00   52
 95  \w     83.00 109.00   0.50   17.50    --  108.00  15.00  90.00   52
 96  \w     93.00 119.00   0.50   17.50    --  108.00  61.00   0.00   52
;
_diffrn_measurement_device 'four-circle diffractometer'
_diffrn_measurement_device_type 'Xcalibur, Eos, Gemini'
_diffrn_measurement_method '\w scans'
_diffrn_orient_matrix_type 'CrysAlisPro convention (1999,Acta A55,543-557)'
_diffrn_orient_matrix_UB_11 0.1304015000
_diffrn_orient_matrix_UB_12 0.0278349000
_diffrn_orient_matrix_UB_13 -0.0656284000
_diffrn_orient_matrix_UB_21 -0.0886222000
_diffrn_orient_matrix_UB_22 -0.0019576000
_diffrn_orient_matrix_UB_23 -0.1020143000
_diffrn_orient_matrix_UB_31 -0.0348821000
_diffrn_orient_matrix_UB_32 0.1092988000
_diffrn_orient_matrix_UB_33 0.0147842000
_diffrn_radiation_monochromator graphite
_diffrn_radiation_probe x-ray
_diffrn_radiation_type CuK\a
_diffrn_radiation_wavelength 1.54184
_diffrn_reflns_av_R_equivalents 0.0417
_diffrn_reflns_av_unetI/netI 0.0363
_diffrn_reflns_Laue_measured_fraction_full 1.000
_diffrn_reflns_Laue_measured_fraction_max 1.000
_diffrn_reflns_limit_h_max 10
_diffrn_reflns_limit_h_min -11
_diffrn_reflns_limit_k_max 16
_diffrn_reflns_limit_k_min -14
_diffrn_reflns_limit_l_max 15
_diffrn_reflns_limit_l_min -14
_diffrn_reflns_number 21371
_diffrn_reflns_point_group_measured_fraction_full 0.913
_diffrn_reflns_point_group_measured_fraction_max 0.913
_diffrn_reflns_theta_full 67.060
_diffrn_reflns_theta_max 67.060
_diffrn_reflns_theta_min 3.506
_diffrn_source 'fine-focus sealed X-ray tube'
_diffrn_source_type 'Enhance (Cu) X-ray Source'
_exptl_absorpt_coefficient_mu 1.590
_exptl_absorpt_correction_T_max 1.00000
_exptl_absorpt_correction_T_min 0.85575
_exptl_absorpt_correction_type multi-scan
_exptl_absorpt_process_details
;
CrysAlisPro 1.171.40.53 (Rigaku Oxford Diffraction, 2019)
Empirical absorption correction using spherical harmonics,
 implemented in SCALE3 ABSPACK scaling algorithm.
;
_exptl_crystal_colour colourless
_exptl_crystal_colour_primary colourless
_exptl_crystal_density_diffrn 1.326
_exptl_crystal_description prism
_exptl_crystal_F_000 680
_exptl_crystal_size_max 0.18
_exptl_crystal_size_mid 0.1
_exptl_crystal_size_min 0.08
_refine_diff_density_max 0.163
_refine_diff_density_min -0.159
_refine_diff_density_rms 0.034
_refine_ls_abs_structure_details
;
 Flack x determined using 1507 quotients [(I+)-(I-)]/[(I+)+(I-)]
 (Parsons, Flack and Wagner, Acta Cryst. B69 (2013) 249-259).
;
_refine_ls_abs_structure_Flack -0.01(2)
_refine_ls_extinction_method none
_refine_ls_goodness_of_fit_ref 1.030
_refine_ls_hydrogen_treatment mixed
_refine_ls_matrix_type full
_refine_ls_number_parameters 431
_refine_ls_number_reflns 5348
_refine_ls_number_restraints 15
_refine_ls_restrained_S_all 1.035
_refine_ls_R_factor_all 0.0578
_refine_ls_R_factor_gt 0.0481
_refine_ls_shift/su_max 0.000
_refine_ls_shift/su_mean 0.000
_refine_ls_structure_factor_coef Fsqd
_refine_ls_weighting_details 'w=1/[\s^2^(Fo^2^)+(0.0805P)^2^+0.0330P] where P=(Fo^2^+2Fc^2^)/3'
_refine_ls_weighting_scheme calc
_refine_ls_wR_factor_gt 0.1274
_refine_ls_wR_factor_ref 0.1360
_reflns_Friedel_coverage 0.745
_reflns_Friedel_fraction_full 0.817
_reflns_Friedel_fraction_max 0.817
_reflns_number_gt 4444
_reflns_number_total 5348
_reflns_threshold_expression 'I > 2\s(I)'
_cod_data_source_file d0cc08131k2.cif
_cod_data_source_block 20200529
_cod_depositor_comments 'Adding full bibliography for 7127911--7127912.cif.'
_cod_original_cell_volume 1642.60(10)
_cod_database_code 7127912
_shelx_shelxl_version_number 2014/7
_chemical_oxdiff_formula C20H20N4O4Cl1
_shelx_space_group_comment
;
The symmetry employed for this shelxl refinement is uniquely defined
by the following loop, which should always be used as a source of
symmetry information in preference to the above space-group names.
They are only intended as comments.
;
_shelx_estimated_absorpt_t_max 0.883
_shelx_estimated_absorpt_t_min 0.763
_reflns_odcompleteness_completeness 99.97
_reflns_odcompleteness_iscentric 1
_reflns_odcompleteness_theta 66.97
_olex2_refinement_description
;
1. Fixed Uiso
 At 1.2 times of:
  All C(H) groups, All C(H,H) groups
 At 1.5 times of:
  All C(H,H,H) groups
2. Restrained distances
 O6A-C33A
 1.55 with sigma of 0.02
 O6-C33
 1.55 with sigma of 0.02
3. Uiso/Uaniso restraints and constraints
Uanis(C33) \\sim Ueq, Uanis(C33A) \\sim Ueq: with sigma of 0.01 and sigma for
terminal atoms of 0.02
Uanis(O6) = Uanis(O6A)
Uanis(C33) = Uanis(C33A)
4. Others
 Sof(O6A)=Sof(C33A)=Sof(H33D)=Sof(H33E)=Sof(H33F)=1-FVAR(1)
 Sof(O6)=Sof(C33)=Sof(H33A)=Sof(H33B)=Sof(H33C)=FVAR(1)
5.a Ternary CH refined with riding coordinates:
 C4(H4)
5.b Secondary CH2 refined with riding coordinates:
 C26(H26A,H26B)
5.c Aromatic/amide H refined with riding coordinates:
 C8(H8), C9(H9), C11(H11), C13(H13), C15(H15), C16(H16), C17(H17), C18(H18),
 C19(H19), C28(H28), C29(H29), C31(H31), C32(H32)
5.d Idealised Me refined as rotating group:
 C23(H23A,H23B,H23C), C24(H24A,H24B,H24C), C25(H25A,H25B,H25C), C33(H33A,H33B,
 H33C), C33A(H33D,H33E,H33F)
;
_olex2_submission_special_instructions 'No special instructions were received'
_oxdiff_exptl_absorpt_empirical_details
;
Empirical correction (ABSPACK) includes:
- Absorption correction using spherical harmonics
- Frame scaling
;
_oxdiff_exptl_absorpt_empirical_full_max 1.651
_oxdiff_exptl_absorpt_empirical_full_min 0.810

loop_
_space_group_symop_operation_xyz
'x, y, z'
'-x, y+1/2, -z'

loop_
_atom_site_label
_atom_site_type_symbol
_atom_site_fract_x
_atom_site_fract_y
_atom_site_fract_z
_atom_site_U_iso_or_equiv
_atom_site_adp_type
_atom_site_occupancy
_atom_site_site_symmetry_order
_atom_site_calc_flag
_atom_site_refinement_flags_posn
_atom_site_refinement_flags_adp
_atom_site_refinement_flags_occupancy
_atom_site_disorder_assembly
_atom_site_disorder_group
Cl1 Cl -0.1715(3) 0.07521(14) 0.97158(13) 0.1278(8) Uani 1 1 d . . . . .
F1 F -0.0102(3) 0.4566(2) 0.7598(3) 0.0878(9) Uani 1 1 d . . . . .
F2 F 0.1851(3) 0.4309(3) 0.6808(3) 0.0943(9) Uani 1 1 d . . . . .
F3 F 0.1379(4) 0.3559(3) 0.8245(3) 0.1013(11) Uani 1 1 d . . . . .
O1 O -0.1962(3) 0.4252(3) 0.4723(2) 0.0738(9) Uani 1 1 d . . . . .
O2 O 0.0662(4) 0.3714(3) 0.4049(2) 0.0752(9) Uani 1 1 d . . . . .
O3 O -0.0058(3) 0.1204(3) 0.5331(2) 0.0639(8) Uani 1 1 d . . . . .
O4 O 0.2274(4) 0.1034(3) 0.8117(3) 0.0815(10) Uani 1 1 d . . . . .
O5 O 0.1708(5) -0.0546(3) 0.7905(3) 0.0850(10) Uani 1 1 d . . . . .
N1 N -0.2639(3) 0.3668(3) 0.6322(2) 0.0565(8) Uani 1 1 d . . . . .
N2 N -0.0353(3) 0.3422(3) 0.5698(2) 0.0523(8) Uani 1 1 d . . . . .
N3 N 0.0828(4) 0.0499(3) 0.6781(3) 0.0573(9) Uani 1 1 d . . . . .
H3 H 0.060(4) -0.002(4) 0.650(3) 0.044(11) Uiso 1 1 d . . . . .
C1 C -0.1684(4) 0.3814(3) 0.5523(3) 0.0540(9) Uani 1 1 d . . . . .
C2 C 0.0692(4) 0.3345(3) 0.4911(3) 0.0555(9) Uani 1 1 d . . . . .
C3 C 0.1817(4) 0.2718(3) 0.5360(3) 0.0582(10) Uani 1 1 d . . . . .
C4 C 0.1290(4) 0.2284(3) 0.6387(3) 0.0536(9) Uani 1 1 d . . . . .
H4 H 0.2032 0.2231 0.6921 0.064 Uiso 1 1 calc R . . . .
C5 C 0.0126(4) 0.3033(3) 0.6718(3) 0.0525(9) Uani 1 1 d . . . . .
C6 C -0.1087(4) 0.2637(3) 0.7356(3) 0.0547(9) Uani 1 1 d . . . . .
C7 C -0.2430(4) 0.2991(3) 0.7143(3) 0.0549(9) Uani 1 1 d . . . . .
C8 C -0.3543(5) 0.2642(4) 0.7752(4) 0.0700(12) Uani 1 1 d . . . . .
H8 H -0.4441 0.2878 0.7625 0.084 Uiso 1 1 calc R . . . .
C9 C -0.3348(7) 0.1957(4) 0.8536(4) 0.0826(15) Uani 1 1 d . . . . .
H9 H -0.4105 0.1721 0.8925 0.099 Uiso 1 1 calc R . . . .
C10 C -0.2010(7) 0.1627(4) 0.8735(4) 0.0828(16) Uani 1 1 d . . . . .
C11 C -0.0882(6) 0.1973(4) 0.8174(3) 0.0692(12) Uani 1 1 d . . . . .
H11 H 0.0018 0.1762 0.8341 0.083 Uiso 1 1 calc R . . . .
C12 C 0.0809(5) 0.3877(4) 0.7351(4) 0.0677(12) Uani 1 1 d . . . . .
C13 C 0.3031(4) 0.2626(4) 0.4832(3) 0.0629(11) Uani 1 1 d . . . . .
H13 H 0.3095 0.3004 0.4221 0.075 Uiso 1 1 calc R . . . .
C14 C 0.4272(4) 0.2033(4) 0.5054(4) 0.0668(12) Uani 1 1 d . . . . .
C15 C 0.4312(5) 0.1291(5) 0.5786(5) 0.0821(15) Uani 1 1 d . . . . .
H15 H 0.3522 0.1159 0.6195 0.099 Uiso 1 1 calc R . . . .
C16 C 0.5514(6) 0.0732(5) 0.5924(5) 0.0926(17) Uani 1 1 d . . . . .
H16 H 0.5522 0.0240 0.6434 0.111 Uiso 1 1 calc R . . . .
C17 C 0.6672(5) 0.0890(5) 0.5332(6) 0.0935(19) Uani 1 1 d . . . . .
H17 H 0.7461 0.0498 0.5414 0.112 Uiso 1 1 calc R . . . .
C18 C 0.6664(6) 0.1636(6) 0.4610(6) 0.102(2) Uani 1 1 d . . . . .
H18 H 0.7470 0.1771 0.4221 0.123 Uiso 1 1 calc R . . . .
C19 C 0.5468(5) 0.2198(5) 0.4448(5) 0.0890(17) Uani 1 1 d . . . . .
H19 H 0.5467 0.2685 0.3932 0.107 Uiso 1 1 calc R . . . .
C20 C 0.0634(4) 0.1289(3) 0.6128(3) 0.0505(9) Uani 1 1 d . . . . .
C21 C 0.1687(5) 0.0381(4) 0.7659(3) 0.0617(11) Uani 1 1 d . . . . .
C22 C 0.2547(8) -0.0942(5) 0.8790(5) 0.0942(18) Uani 1 1 d . . . . .
C23 C 0.4052(10) -0.0668(9) 0.8654(9) 0.167(4) Uani 1 1 d . . . . .
H23A H 0.4315 -0.0744 0.7923 0.251 Uiso 1 1 calc GR . . . .
H23B H 0.4624 -0.1086 0.9087 0.251 Uiso 1 1 calc GR . . . .
H23C H 0.4184 0.0001 0.8865 0.251 Uiso 1 1 calc GR . . . .
C24 C 0.2337(13) -0.2028(5) 0.8664(7) 0.144(4) Uani 1 1 d . . . . .
H24A H 0.1356 -0.2177 0.8705 0.216 Uiso 1 1 calc GR . . . .
H24B H 0.2826 -0.2366 0.9219 0.216 Uiso 1 1 calc GR . . . .
H24C H 0.2697 -0.2232 0.7988 0.216 Uiso 1 1 calc GR . . . .
C25 C 0.1954(10) -0.0576(7) 0.9818(5) 0.127(3) Uani 1 1 d . . . . .
H25A H 0.2016 0.0125 0.9838 0.190 Uiso 1 1 calc GR . . . .
H25B H 0.2477 -0.0848 1.0397 0.190 Uiso 1 1 calc GR . . . .
H25C H 0.0991 -0.0772 0.9875 0.190 Uiso 1 1 calc GR . . . .
C26 C -0.3927(4) 0.4269(4) 0.6278(3) 0.0626(11) Uani 1 1 d . . . . .
H26A H -0.4736 0.3854 0.6402 0.075 Uiso 1 1 calc R . . . .
H26B H -0.4017 0.4552 0.5576 0.075 Uiso 1 1 calc R . . . .
C27 C -0.3899(4) 0.5070(4) 0.7088(3) 0.0608(11) Uani 1 1 d . . . . .
C28 C -0.2834(5) 0.5743(4) 0.7107(4) 0.0779(13) Uani 1 1 d . . . . .
H28 H -0.2127 0.5699 0.6600 0.093 Uiso 1 1 calc R . . . .
C29 C -0.2774(7) 0.6485(5) 0.7850(6) 0.100(2) Uani 1 1 d . . . . .
H29 H -0.2042 0.6935 0.7848 0.120 Uiso 1 1 calc R . . . .
C30 C -0.3843(8) 0.6541(6) 0.8604(5) 0.102(2) Uani 1 1 d . . . . .
C31 C -0.4919(8) 0.5890(6) 0.8571(5) 0.106(2) Uani 1 1 d . . . . .
H31 H -0.5650 0.5946 0.9056 0.127 Uiso 1 1 calc R . . . .
C32 C -0.4945(5) 0.5160(5) 0.7840(4) 0.0806(15) Uani 1 1 d . . . . .
H32 H -0.5680 0.4713 0.7845 0.097 Uiso 1 1 calc R . . . .
O6 O -0.4071(19) 0.7165(14) 0.9477(15) 0.115(4) Uani 0.65(3) 1 d D . P A 1
C33 C -0.287(2) 0.7760(15) 0.9675(17) 0.142(7) Uani 0.65(3) 1 d D U P A 1
H33A H -0.2742 0.8211 0.9099 0.212 Uiso 0.65(3) 1 calc GR . P A 1
H33B H -0.2053 0.7351 0.9735 0.212 Uiso 0.65(3) 1 calc GR . P A 1
H33C H -0.2999 0.8117 1.0323 0.212 Uiso 0.65(3) 1 calc GR . P A 1
O6A O -0.355(3) 0.738(3) 0.923(3) 0.115(4) Uani 0.35(3) 1 d D . P A 2
C33A C -0.233(4) 0.806(3) 0.911(3) 0.142(7) Uani 0.35(3) 1 d D U P A 2
H33D H -0.2275 0.8279 0.8388 0.212 Uiso 0.35(3) 1 calc GR . P A 2
H33E H -0.1481 0.7729 0.9298 0.212 Uiso 0.35(3) 1 calc GR . P A 2
H33F H -0.2459 0.8617 0.9569 0.212 Uiso 0.35(3) 1 calc GR . P A 2

loop_
_atom_site_aniso_label
_atom_site_aniso_U_11
_atom_site_aniso_U_22
_atom_site_aniso_U_33
_atom_site_aniso_U_23
_atom_site_aniso_U_13
_atom_site_aniso_U_12
Cl1 0.1896(19) 0.0950(12) 0.0986(10) 0.0430(9) 0.0623(12) 0.0475(12)
F1 0.100(2) 0.0599(19) 0.104(2) -0.0264(16) -0.0100(16) 0.0096(16)
F2 0.0848(19) 0.083(2) 0.115(2) -0.0157(19) -0.0034(16) -0.0234(17)
F3 0.135(3) 0.083(2) 0.0861(17) -0.0126(17) -0.0486(18) 0.010(2)
O1 0.0623(17) 0.087(3) 0.0718(17) 0.0299(17) 0.0008(13) 0.0109(16)
O2 0.0803(19) 0.080(2) 0.0653(17) 0.0209(17) 0.0142(14) 0.0155(18)
O3 0.0595(15) 0.068(2) 0.0642(16) 0.0019(15) -0.0150(13) -0.0006(14)
O4 0.103(2) 0.060(2) 0.082(2) 0.0004(18) -0.0365(19) 0.0052(19)
O5 0.133(3) 0.050(2) 0.0712(18) 0.0080(16) -0.0227(19) 0.008(2)
N1 0.0551(17) 0.057(2) 0.0573(16) -0.0027(16) 0.0011(13) 0.0063(16)
N2 0.0548(17) 0.050(2) 0.0518(15) 0.0036(15) 0.0012(12) 0.0038(15)
N3 0.073(2) 0.045(2) 0.0538(17) -0.0071(16) -0.0028(15) -0.0014(17)
C1 0.056(2) 0.049(3) 0.057(2) 0.0019(19) -0.0010(16) -0.0033(18)
C2 0.057(2) 0.048(3) 0.061(2) 0.0037(19) 0.0032(16) 0.0007(18)
C3 0.055(2) 0.052(3) 0.068(2) 0.000(2) 0.0014(17) -0.0005(18)
C4 0.052(2) 0.050(3) 0.058(2) -0.0023(18) -0.0072(16) 0.0061(17)
C5 0.058(2) 0.046(2) 0.0526(18) -0.0022(17) -0.0021(15) 0.0075(17)
C6 0.071(2) 0.045(2) 0.0480(18) -0.0025(16) 0.0061(16) 0.0076(19)
C7 0.067(2) 0.047(2) 0.0506(18) -0.0105(17) 0.0057(16) 0.0021(19)
C8 0.073(3) 0.068(3) 0.069(2) -0.007(2) 0.015(2) 0.003(2)
C9 0.106(4) 0.065(3) 0.077(3) 0.002(3) 0.037(3) -0.003(3)
C10 0.126(5) 0.059(3) 0.063(3) 0.004(2) 0.034(3) 0.018(3)
C11 0.095(3) 0.059(3) 0.054(2) 0.002(2) 0.012(2) 0.022(3)
C12 0.080(3) 0.055(3) 0.068(2) -0.005(2) -0.011(2) 0.005(2)
C13 0.060(2) 0.058(3) 0.070(2) -0.001(2) 0.0049(18) -0.006(2)
C14 0.048(2) 0.070(3) 0.082(3) -0.015(3) 0.0015(19) -0.004(2)
C15 0.054(2) 0.084(4) 0.109(4) 0.000(3) 0.008(2) 0.006(2)
C16 0.063(3) 0.088(4) 0.127(4) -0.007(4) -0.012(3) 0.011(3)
C17 0.051(3) 0.083(5) 0.146(5) -0.028(4) -0.011(3) 0.009(3)
C18 0.053(3) 0.113(6) 0.142(5) -0.030(5) 0.018(3) -0.001(3)
C19 0.059(3) 0.104(5) 0.105(4) -0.016(3) 0.017(3) -0.006(3)
C20 0.0479(18) 0.052(3) 0.0520(19) 0.0002(17) 0.0025(15) 0.0073(16)
C21 0.076(3) 0.050(3) 0.059(2) 0.001(2) -0.003(2) 0.009(2)
C22 0.125(5) 0.075(4) 0.083(3) 0.018(3) -0.015(3) 0.026(3)
C23 0.116(6) 0.167(10) 0.220(10) 0.074(9) -0.002(6) 0.054(6)
C24 0.239(12) 0.069(5) 0.123(5) 0.027(4) -0.009(6) 0.043(6)
C25 0.168(7) 0.139(7) 0.073(3) 0.018(4) -0.010(4) 0.040(6)
C26 0.051(2) 0.068(3) 0.069(2) -0.002(2) -0.0041(17) 0.0071(19)
C27 0.053(2) 0.063(3) 0.067(2) 0.004(2) -0.0062(17) 0.012(2)
C28 0.069(3) 0.069(4) 0.096(3) -0.006(3) -0.004(2) 0.007(2)
C29 0.089(4) 0.074(4) 0.137(5) -0.019(4) -0.042(4) 0.011(3)
C30 0.113(5) 0.097(5) 0.097(4) -0.041(4) -0.036(4) 0.049(4)
C31 0.099(4) 0.128(7) 0.091(4) -0.030(4) 0.003(3) 0.035(4)
C32 0.066(3) 0.089(4) 0.087(3) -0.012(3) 0.008(2) 0.014(3)
O6 0.120(11) 0.108(9) 0.116(9) -0.052(7) -0.020(7) 0.028(7)
C33 0.153(12) 0.126(11) 0.146(12) -0.062(10) -0.047(10) 0.019(9)
O6A 0.120(11) 0.108(9) 0.116(9) -0.052(7) -0.020(7) 0.028(7)
C33A 0.153(12) 0.126(11) 0.146(12) -0.062(10) -0.047(10) 0.019(9)

loop_
_atom_type_symbol
_atom_type_description
_atom_type_scat_dispersion_real
_atom_type_scat_dispersion_imag
_atom_type_scat_source
C C 0.0181 0.0091 'International Tables Vol C Tables 4.2.6.8 and 6.1.1.4'
H H 0.0000 0.0000 'International Tables Vol C Tables 4.2.6.8 and 6.1.1.4'
Cl Cl 0.3639 0.7018 'International Tables Vol C Tables 4.2.6.8 and 6.1.1.4'
F F 0.0727 0.0534 'International Tables Vol C Tables 4.2.6.8 and 6.1.1.4'
N N 0.0311 0.0180 'International Tables Vol C Tables 4.2.6.8 and 6.1.1.4'
O O 0.0492 0.0322 'International Tables Vol C Tables 4.2.6.8 and 6.1.1.4'

loop_
_geom_angle_atom_site_label_1
_geom_angle_atom_site_label_2
_geom_angle_atom_site_label_3
_geom_angle
_geom_angle_site_symmetry_1
_geom_angle_site_symmetry_3
_geom_angle_publ_flag
C21 O5 C22 122.9(5) . . ?
C1 N1 C7 122.9(3) . . ?
C1 N1 C26 116.3(3) . . ?
C7 N1 C26 120.9(3) . . ?
C1 N2 C2 124.1(3) . . ?
C1 N2 C5 124.3(3) . . ?
C2 N2 C5 111.6(3) . . ?
C20 N3 H3 113(3) . . ?
C20 N3 C21 130.6(4) . . ?
C21 N3 H3 113(3) . . ?
O1 C1 N1 122.7(4) . . ?
O1 C1 N2 121.7(3) . . ?
N1 C1 N2 115.6(3) . . ?
O2 C2 N2 126.1(4) . . ?
O2 C2 C3 127.3(4) . . ?
N2 C2 C3 106.6(3) . . ?
C2 C3 C4 108.2(3) . . ?
C13 C3 C2 119.3(4) . . ?
C13 C3 C4 132.4(4) . . ?
C3 C4 H4 112.2 . . ?
C3 C4 C5 101.9(3) . . ?
C3 C4 C20 107.6(3) . . ?
C5 C4 H4 112.2 . . ?
C20 C4 H4 112.2 . . ?
C20 C4 C5 110.3(3) . . ?
N2 C5 C4 103.0(3) . . ?
N2 C5 C6 110.9(3) . . ?
N2 C5 C12 108.4(4) . . ?
C6 C5 C4 116.8(4) . . ?
C6 C5 C12 108.4(3) . . ?
C12 C5 C4 109.0(3) . . ?
C7 C6 C5 118.5(4) . . ?
C11 C6 C5 121.4(4) . . ?
C11 C6 C7 120.0(4) . . ?
C6 C7 N1 120.1(4) . . ?
C8 C7 N1 121.5(4) . . ?
C8 C7 C6 118.3(4) . . ?
C7 C8 H8 119.1 . . ?
C9 C8 C7 121.7(5) . . ?
C9 C8 H8 119.1 . . ?
C8 C9 H9 120.6 . . ?
C8 C9 C10 118.7(5) . . ?
C10 C9 H9 120.6 . . ?
C9 C10 Cl1 120.3(4) . . ?
C11 C10 Cl1 118.3(5) . . ?
C11 C10 C9 121.3(5) . . ?
C6 C11 H11 120.1 . . ?
C10 C11 C6 119.8(5) . . ?
C10 C11 H11 120.1 . . ?
F1 C12 F2 107.1(4) . . ?
F1 C12 F3 107.7(4) . . ?
F1 C12 C5 112.1(4) . . ?
F2 C12 C5 112.1(4) . . ?
F3 C12 F2 105.9(4) . . ?
F3 C12 C5 111.6(4) . . ?
C3 C13 H13 114.5 . . ?
C3 C13 C14 131.1(4) . . ?
C14 C13 H13 114.5 . . ?
C15 C14 C13 124.2(4) . . ?
C15 C14 C19 117.7(5) . . ?
C19 C14 C13 118.0(5) . . ?
C14 C15 H15 119.5 . . ?
C14 C15 C16 121.0(5) . . ?
C16 C15 H15 119.5 . . ?
C15 C16 H16 119.4 . . ?
C17 C16 C15 121.2(7) . . ?
C17 C16 H16 119.4 . . ?
C16 C17 H17 120.6 . . ?
C16 C17 C18 118.8(5) . . ?
C18 C17 H17 120.6 . . ?
C17 C18 H18 119.5 . . ?
C17 C18 C19 121.0(6) . . ?
C19 C18 H18 119.5 . . ?
C14 C19 H19 119.9 . . ?
C18 C19 C14 120.2(7) . . ?
C18 C19 H19 119.9 . . ?
O3 C20 N3 119.9(4) . . ?
O3 C20 C4 119.1(4) . . ?
N3 C20 C4 121.0(3) . . ?
O4 C21 O5 126.8(4) . . ?
O4 C21 N3 125.0(4) . . ?
O5 C21 N3 108.1(4) . . ?
O5 C22 C23 110.1(6) . . ?
O5 C22 C24 102.1(6) . . ?
O5 C22 C25 109.1(5) . . ?
C23 C22 C24 111.3(8) . . ?
C23 C22 C25 112.2(8) . . ?
C25 C22 C24 111.7(7) . . ?
C22 C23 H23A 109.5 . . ?
C22 C23 H23B 109.5 . . ?
C22 C23 H23C 109.5 . . ?
H23A C23 H23B 109.5 . . ?
H23A C23 H23C 109.5 . . ?
H23B C23 H23C 109.5 . . ?
C22 C24 H24A 109.5 . . ?
C22 C24 H24B 109.5 . . ?
C22 C24 H24C 109.5 . . ?
H24A C24 H24B 109.5 . . ?
H24A C24 H24C 109.5 . . ?
H24B C24 H24C 109.5 . . ?
C22 C25 H25A 109.5 . . ?
C22 C25 H25B 109.5 . . ?
C22 C25 H25C 109.5 . . ?
H25A C25 H25B 109.5 . . ?
H25A C25 H25C 109.5 . . ?
H25B C25 H25C 109.5 . . ?
N1 C26 H26A 109.4 . . ?
N1 C26 H26B 109.4 . . ?
N1 C26 C27 111.4(3) . . ?
H26A C26 H26B 108.0 . . ?
C27 C26 H26A 109.4 . . ?
C27 C26 H26B 109.4 . . ?
C28 C27 C26 121.1(4) . . ?
C28 C27 C32 117.6(5) . . ?
C32 C27 C26 121.3(5) . . ?
C27 C28 H28 118.8 . . ?
C27 C28 C29 122.4(5) . . ?
C29 C28 H28 118.8 . . ?
C28 C29 H29 120.9 . . ?
C28 C29 C30 118.1(6) . . ?
C30 C29 H29 120.9 . . ?
C29 C30 O6 132.6(11) . . ?
C29 C30 O6A 106.2(15) . . ?
C31 C30 C29 119.7(6) . . ?
C31 C30 O6 107.7(10) . . ?
C31 C30 O6A 133.9(14) . . ?
C30 C31 H31 119.5 . . ?
C30 C31 C32 121.0(6) . . ?
C32 C31 H31 119.5 . . ?
C27 C32 H32 119.4 . . ?
C31 C32 C27 121.2(6) . . ?
C31 C32 H32 119.4 . . ?
C30 O6 C33 110.9(11) . . ?
O6 C33 H33A 109.5 . . ?
O6 C33 H33B 109.5 . . ?
O6 C33 H33C 109.5 . . ?
H33A C33 H33B 109.5 . . ?
H33A C33 H33C 109.5 . . ?
H33B C33 H33C 109.5 . . ?
C30 O6A C33A 127(2) . . ?
O6A C33A H33D 109.5 . . ?
O6A C33A H33E 109.5 . . ?
O6A C33A H33F 109.5 . . ?
H33D C33A H33E 109.5 . . ?
H33D C33A H33F 109.5 . . ?
H33E C33A H33F 109.5 . . ?

loop_
_geom_bond_atom_site_label_1
_geom_bond_atom_site_label_2
_geom_bond_distance
_geom_bond_site_symmetry_2
_geom_bond_publ_flag
Cl1 C10 1.742(6) . ?
F1 C12 1.318(6) . ?
F2 C12 1.342(6) . ?
F3 C12 1.324(5) . ?
O1 C1 1.202(5) . ?
O2 C2 1.199(5) . ?
O3 C20 1.208(5) . ?
O4 C21 1.201(6) . ?
O5 C21 1.304(6) . ?
O5 C22 1.477(7) . ?
N1 C1 1.371(5) . ?
N1 C7 1.403(5) . ?
N1 C26 1.478(5) . ?
N2 C1 1.396(5) . ?
N2 C2 1.410(5) . ?
N2 C5 1.465(5) . ?
N3 H3 0.83(5) . ?
N3 C20 1.369(5) . ?
N3 C21 1.388(6) . ?
C2 C3 1.485(6) . ?
C3 C4 1.510(6) . ?
C3 C13 1.341(6) . ?
C4 H4 0.9800 . ?
C4 C5 1.566(5) . ?
C4 C20 1.531(6) . ?
C5 C6 1.509(6) . ?
C5 C12 1.547(6) . ?
C6 C7 1.396(6) . ?
C6 C11 1.388(6) . ?
C7 C8 1.393(6) . ?
C8 H8 0.9300 . ?
C8 C9 1.373(8) . ?
C9 H9 0.9300 . ?
C9 C10 1.378(9) . ?
C10 C11 1.370(8) . ?
C11 H11 0.9300 . ?
C13 H13 0.9300 . ?
C13 C14 1.461(7) . ?
C14 C15 1.371(8) . ?
C14 C19 1.391(7) . ?
C15 H15 0.9300 . ?
C15 C16 1.390(8) . ?
C16 H16 0.9300 . ?
C16 C17 1.350(9) . ?
C17 H17 0.9300 . ?
C17 C18 1.367(10) . ?
C18 H18 0.9300 . ?
C18 C19 1.390(9) . ?
C19 H19 0.9300 . ?
C22 C23 1.494(12) . ?
C22 C24 1.504(10) . ?
C22 C25 1.498(9) . ?
C23 H23A 0.9600 . ?
C23 H23B 0.9600 . ?
C23 H23C 0.9600 . ?
C24 H24A 0.9600 . ?
C24 H24B 0.9600 . ?
C24 H24C 0.9600 . ?
C25 H25A 0.9600 . ?
C25 H25B 0.9600 . ?
C25 H25C 0.9600 . ?
C26 H26A 0.9700 . ?
C26 H26B 0.9700 . ?
C26 C27 1.498(7) . ?
C27 C28 1.370(7) . ?
C27 C32 1.381(6) . ?
C28 H28 0.9300 . ?
C28 C29 1.382(8) . ?
C29 H29 0.9300 . ?
C29 C30 1.395(10) . ?
C30 C31 1.358(11) . ?
C30 O6 1.408(16) . ?
C30 O6A 1.42(3) . ?
C31 H31 0.9300 . ?
C31 C32 1.358(9) . ?
C32 H32 0.9300 . ?
O6 C33 1.429(17) . ?
C33 H33A 0.9600 . ?
C33 H33B 0.9600 . ?
C33 H33C 0.9600 . ?
O6A C33A 1.50(2) . ?
C33A H33D 0.9600 . ?
C33A H33E 0.9600 . ?
C33A H33F 0.9600 . ?

loop_
_geom_hbond_atom_site_label_D
_geom_hbond_atom_site_label_H
_geom_hbond_atom_site_label_A
_geom_hbond_distance_DH
_geom_hbond_distance_HA
_geom_hbond_distance_DA
_geom_hbond_angle_DHA
_geom_hbond_site_symmetry_A
N3 H3 O1 0.83(5) 2.25(4) 2.768(5) 121(3) 2_546
N3 H3 O2 0.83(5) 2.21(5) 3.011(5) 162(4) 2_546

loop_
_geom_torsion_atom_site_label_1
_geom_torsion_atom_site_label_2
_geom_torsion_atom_site_label_3
_geom_torsion_atom_site_label_4
_geom_torsion
_geom_torsion_site_symmetry_1
_geom_torsion_site_symmetry_2
_geom_torsion_site_symmetry_3
_geom_torsion_site_symmetry_4
_geom_torsion_publ_flag
Cl1 C10 C11 C6 177.2(4) . . . . ?
O2 C2 C3 C4 -170.4(5) . . . . ?
O2 C2 C3 C13 9.1(7) . . . . ?
N1 C7 C8 C9 178.0(4) . . . . ?
N1 C26 C27 C28 57.2(6) . . . . ?
N1 C26 C27 C32 -123.0(5) . . . . ?
N2 C2 C3 C4 9.2(5) . . . . ?
N2 C2 C3 C13 -171.3(4) . . . . ?
N2 C5 C6 C7 -23.4(5) . . . . ?
N2 C5 C6 C11 159.7(4) . . . . ?
N2 C5 C12 F1 64.7(5) . . . . ?
N2 C5 C12 F2 -55.9(5) . . . . ?
N2 C5 C12 F3 -174.5(4) . . . . ?
C1 N1 C7 C6 18.2(6) . . . . ?
C1 N1 C7 C8 -160.6(4) . . . . ?
C1 N1 C26 C27 -105.3(4) . . . . ?
C1 N2 C2 O2 10.7(7) . . . . ?
C1 N2 C2 C3 -168.9(4) . . . . ?
C1 N2 C5 C4 154.5(4) . . . . ?
C1 N2 C5 C6 28.7(5) . . . . ?
C1 N2 C5 C12 -90.2(5) . . . . ?
C2 N2 C1 O1 -11.6(7) . . . . ?
C2 N2 C1 N1 168.7(4) . . . . ?
C2 N2 C5 C4 -25.1(5) . . . . ?
C2 N2 C5 C6 -150.9(4) . . . . ?
C2 N2 C5 C12 90.3(4) . . . . ?
C2 C3 C4 C5 -23.4(4) . . . . ?
C2 C3 C4 C20 92.6(4) . . . . ?
C2 C3 C13 C14 -176.7(5) . . . . ?
C3 C4 C5 N2 28.5(4) . . . . ?
C3 C4 C5 C6 150.4(3) . . . . ?
C3 C4 C5 C12 -86.4(4) . . . . ?
C3 C4 C20 O3 -39.7(5) . . . . ?
C3 C4 C20 N3 139.8(4) . . . . ?
C3 C13 C14 C15 13.0(8) . . . . ?
C3 C13 C14 C19 -170.5(5) . . . . ?
C4 C3 C13 C14 2.6(9) . . . . ?
C4 C5 C6 C7 -141.1(4) . . . . ?
C4 C5 C6 C11 42.0(5) . . . . ?
C4 C5 C12 F1 176.1(4) . . . . ?
C4 C5 C12 F2 55.6(5) . . . . ?
C4 C5 C12 F3 -63.0(5) . . . . ?
C5 N2 C1 O1 168.9(4) . . . . ?
C5 N2 C1 N1 -10.8(6) . . . . ?
C5 N2 C2 O2 -169.7(5) . . . . ?
C5 N2 C2 C3 10.7(5) . . . . ?
C5 C4 C20 O3 70.6(4) . . . . ?
C5 C4 C20 N3 -109.8(4) . . . . ?
C5 C6 C7 N1 2.7(6) . . . . ?
C5 C6 C7 C8 -178.5(4) . . . . ?
C5 C6 C11 C10 -179.8(4) . . . . ?
C6 C5 C12 F1 -55.8(5) . . . . ?
C6 C5 C12 F2 -176.3(4) . . . . ?
C6 C5 C12 F3 65.1(5) . . . . ?
C6 C7 C8 C9 -0.9(7) . . . . ?
C7 N1 C1 O1 166.0(4) . . . . ?
C7 N1 C1 N2 -14.2(6) . . . . ?
C7 N1 C26 C27 74.7(5) . . . . ?
C7 C6 C11 C10 3.4(7) . . . . ?
C7 C8 C9 C10 1.4(8) . . . . ?
C8 C9 C10 Cl1 -179.6(4) . . . . ?
C8 C9 C10 C11 0.5(8) . . . . ?
C9 C10 C11 C6 -2.8(8) . . . . ?
C11 C6 C7 N1 179.6(4) . . . . ?
C11 C6 C7 C8 -1.5(6) . . . . ?
C12 C5 C6 C7 95.4(4) . . . . ?
C12 C5 C6 C11 -81.5(5) . . . . ?
C13 C3 C4 C5 157.2(5) . . . . ?
C13 C3 C4 C20 -86.8(6) . . . . ?
C13 C14 C15 C16 177.4(5) . . . . ?
C13 C14 C19 C18 -178.4(5) . . . . ?
C14 C15 C16 C17 -1.2(10) . . . . ?
C15 C14 C19 C18 -1.6(9) . . . . ?
C15 C16 C17 C18 2.2(10) . . . . ?
C16 C17 C18 C19 -3.0(10) . . . . ?
C17 C18 C19 C14 2.7(10) . . . . ?
C19 C14 C15 C16 0.9(8) . . . . ?
C20 N3 C21 O4 12.9(8) . . . . ?
C20 N3 C21 O5 -168.7(4) . . . . ?
C20 C4 C5 N2 -85.5(4) . . . . ?
C20 C4 C5 C6 36.4(4) . . . . ?
C20 C4 C5 C12 159.6(3) . . . . ?
C21 O5 C22 C23 -55.9(9) . . . . ?
C21 O5 C22 C24 -174.1(6) . . . . ?
C21 O5 C22 C25 67.6(8) . . . . ?
C21 N3 C20 O3 171.9(4) . . . . ?
C21 N3 C20 C4 -7.6(6) . . . . ?
C22 O5 C21 O4 -3.1(8) . . . . ?
C22 O5 C21 N3 178.6(5) . . . . ?
C26 N1 C1 O1 -14.0(6) . . . . ?
C26 N1 C1 N2 165.7(4) . . . . ?
C26 N1 C7 C6 -161.7(4) . . . . ?
C26 N1 C7 C8 19.4(6) . . . . ?
C26 C27 C28 C29 -179.4(5) . . . . ?
C26 C27 C32 C31 -179.8(5) . . . . ?
C27 C28 C29 C30 0.0(9) . . . . ?
C28 C27 C32 C31 0.0(8) . . . . ?
C28 C29 C30 C31 -1.7(9) . . . . ?
C28 C29 C30 O6 177.1(13) . . . . ?
C28 C29 C30 O6A -178.1(18) . . . . ?
C29 C30 C31 C32 2.6(10) . . . . ?
C29 C30 O6 C33 -9(2) . . . . ?
C29 C30 O6A C33A 0(4) . . . . ?
C30 C31 C32 C27 -1.8(10) . . . . ?
C31 C30 O6 C33 170.0(13) . . . . ?
C31 C30 O6A C33A -175(3) . . . . ?
C32 C27 C28 C29 0.8(8) . . . . ?
O6 C30 C31 C32 -176.5(10) . . . . ?
O6A C30 C31 C32 178(2) . . . . ?
